data_7122780
loop_
_publ_author_name
'Nagai, Akira'
'Nakamura, Takashi'
'Nabeshima, Tatsuya'

_publ_section_title
;
 A Twisted Macrocyclic Hexanuclear Palladium Complex with Internal Bulky
 Coordinating Ligands
;
_journal_name_full 'Chemical Communications'
_journal_paper_doi 10.1039/C8CC09643K
_journal_year 2019
_chemical_formula_sum 'C22 H20 N2 O7'
_chemical_formula_weight 424.40
_space_group_crystal_system monoclinic
_space_group_IT_number 14
_space_group_name_Hall '-P 2ybc'
_space_group_name_H-M_alt 'P 1 21/c 1'
_symmetry_space_group_name_Hall '-P 2ybc'
_symmetry_space_group_name_H-M 'P 1 21/c 1'
_atom_sites_solution_hydrogens geom
_audit_creation_method SHELXL-2014/7
_audit_update_record
;
2018-11-27 deposited with the CCDC.
2019-01-08 downloaded from the CCDC.
;
_cell_angle_alpha 90
_cell_angle_beta 91.291(8)
_cell_angle_gamma 90
_cell_formula_units_Z 4
_cell_length_a 18.621(3)
_cell_length_b 13.302(2)
_cell_length_c 8.0510(14)
_cell_measurement_reflns_used 9823
_cell_measurement_temperature 120(2)
_cell_measurement_theta_max 30.432
_cell_measurement_theta_min 2.671
_cell_volume 1993.7(6)
_computing_structure_refinement 'SHELXL-2014/7 (Sheldrick, 2014)'
_diffrn_ambient_temperature 120(2)
_diffrn_measured_fraction_theta_full 0.999
_diffrn_measured_fraction_theta_max 0.963
_diffrn_measurement_device_type 'Bruker APEX-II CCD'
_diffrn_measurement_method '\f and \w scans'
_diffrn_radiation_monochromator graphite
_diffrn_radiation_source 'fine-focus sealed tube'
_diffrn_radiation_type MoK\a
_diffrn_radiation_wavelength 0.71073
_diffrn_reflns_av_R_equivalents 0.0916
_diffrn_reflns_av_unetI/netI 0.0880
_diffrn_reflns_Laue_measured_fraction_full 0.999
_diffrn_reflns_Laue_measured_fraction_max 0.963
_diffrn_reflns_limit_h_max 26
_diffrn_reflns_limit_h_min -26
_diffrn_reflns_limit_k_max 19
_diffrn_reflns_limit_k_min -18
_diffrn_reflns_limit_l_max 11
_diffrn_reflns_limit_l_min -11
_diffrn_reflns_number 22750
_diffrn_reflns_point_group_measured_fraction_full 0.999
_diffrn_reflns_point_group_measured_fraction_max 0.963
_diffrn_reflns_theta_full 25.242
_diffrn_reflns_theta_max 31.031
_diffrn_reflns_theta_min 1.094
_exptl_absorpt_coefficient_mu 0.107
_exptl_absorpt_correction_T_max 0.7461
_exptl_absorpt_correction_T_min 0.2832
_exptl_absorpt_correction_type multi-scan
_exptl_absorpt_process_details
;    
 SADABS-2014/5 - Bruker AXS area detector scaling and absorption correction 
;
_exptl_crystal_colour colorless
_exptl_crystal_density_diffrn 1.414
_exptl_crystal_description plate
_exptl_crystal_F_000 888
_exptl_crystal_size_max 0.680
_exptl_crystal_size_mid 0.500
_exptl_crystal_size_min 0.060
_refine_diff_density_max 0.454
_refine_diff_density_min -0.484
_refine_diff_density_rms 0.096
_refine_ls_extinction_method none
_refine_ls_goodness_of_fit_ref 1.273
_refine_ls_hydrogen_treatment constr
_refine_ls_matrix_type full
_refine_ls_number_parameters 283
_refine_ls_number_reflns 6140
_refine_ls_number_restraints 0
_refine_ls_restrained_S_all 1.273
_refine_ls_R_factor_all 0.1264
_refine_ls_R_factor_gt 0.0836
_refine_ls_shift/su_max 0.000
_refine_ls_shift/su_mean 0.000
_refine_ls_structure_factor_coef Fsqd
_refine_ls_weighting_details 'w=1/[\s^2^(Fo^2^)+(0.1000P)^2^] where P=(Fo^2^+2Fc^2^)/3'
_refine_ls_weighting_scheme calc
_refine_ls_wR_factor_gt 0.2090
_refine_ls_wR_factor_ref 0.2333
_reflns_Friedel_coverage 0.000
_reflns_number_gt 3942
_reflns_number_total 6140
_reflns_threshold_expression 'I > 2\s(I)'
_cod_data_source_file c8cc09643k2.cif
_cod_data_source_block 197aa
_cod_database_code 7122780
_shelx_shelxl_version_number 2014/7
_shelx_space_group_comment
;
The symmetry employed for this shelxl refinement is uniquely defined
by the following loop, which should always be used as a source of
symmetry information in preference to the above space-group names.
They are only intended as comments.
;
_shelx_estimated_absorpt_t_min 0.931
_shelx_estimated_absorpt_t_max 0.994

loop_
_space_group_symop_operation_xyz
'x, y, z'
'-x, y+1/2, -z+1/2'
'-x, -y, -z'
'x, -y-1/2, z-1/2'

loop_
_atom_site_label
_atom_site_type_symbol
_atom_site_fract_x
_atom_site_fract_y
_atom_site_fract_z
_atom_site_U_iso_or_equiv
_atom_site_adp_type
_atom_site_occupancy
_atom_site_site_symmetry_order
_atom_site_calc_flag
_atom_site_refinement_flags_posn
_atom_site_refinement_flags_adp
O1 O 0.18827(8) -0.14854(12) 0.03021(17) 0.0257(4) Uani 1 1 d . .
O2 O 0.41254(8) 0.31753(13) 0.57581(19) 0.0317(4) Uani 1 1 d . .
O3 O 0.07410(8) -0.18841(12) -0.04021(18) 0.0252(4) Uani 1 1 d . .
O4 O 0.32564(9) 0.44336(12) 0.6008(2) 0.0327(4) Uani 1 1 d . .
O5 O 0.03549(8) 0.17985(12) 0.45543(18) 0.0263(4) Uani 1 1 d . .
H20 H -0.0093 0.1828 0.4639 0.039 Uiso 1 1 calc R U
O6 O -0.09428(8) 0.10973(12) 0.41261(18) 0.0263(4) Uani 1 1 d . .
O7 O -0.11534(8) -0.01545(12) 0.24731(19) 0.0290(4) Uani 1 1 d . .
N1 N 0.29092(10) 0.18057(14) 0.5534(2) 0.0249(4) Uani 1 1 d . .
N2 N -0.07376(9) 0.04297(13) 0.3181(2) 0.0216(4) Uani 1 1 d . .
C1 C 0.42027(14) -0.1217(2) -0.2462(3) 0.0420(7) Uani 1 1 d . .
H1 H 0.4662 -0.1002 -0.2809 0.050 Uiso 1 1 calc R U
C2 C 0.41384(14) -0.2102(2) -0.1594(3) 0.0395(6) Uani 1 1 d . .
H2 H 0.4552 -0.2495 -0.1338 0.047 Uiso 1 1 calc R U
C3 C 0.34670(13) -0.2419(2) -0.1093(3) 0.0345(6) Uani 1 1 d . .
H3 H 0.3424 -0.3030 -0.0490 0.041 Uiso 1 1 calc R U
C4 C 0.28585(13) -0.18542(18) -0.1463(3) 0.0283(5) Uani 1 1 d . .
C5 C 0.21372(13) -0.21971(18) -0.0938(3) 0.0287(5) Uani 1 1 d . .
H4 H 0.1800 -0.2217 -0.1905 0.034 Uiso 1 1 calc R U
H5 H 0.2170 -0.2881 -0.0455 0.034 Uiso 1 1 calc R U
C6 C 0.11689(11) -0.13867(16) 0.0402(2) 0.0214(4) Uani 1 1 d . .
C7 C 0.09634(11) -0.05747(15) 0.1558(2) 0.0205(4) Uani 1 1 d . .
C8 C 0.14692(11) 0.00985(16) 0.2260(2) 0.0207(4) Uani 1 1 d . .
H8 H 0.1965 0.0006 0.2053 0.025 Uiso 1 1 calc R U
C9 C 0.12564(11) 0.08911(16) 0.3245(2) 0.0205(4) Uani 1 1 d . .
C10 C 0.17998(11) 0.16001(17) 0.3956(2) 0.0215(4) Uani 1 1 d . .
C11 C 0.23944(12) 0.12340(17) 0.4847(2) 0.0235(5) Uani 1 1 d . .
H9 H 0.2436 0.0526 0.4973 0.028 Uiso 1 1 calc R U
C12 C 0.28444(12) 0.28025(17) 0.5346(2) 0.0228(5) Uani 1 1 d . .
C13 C 0.34240(12) 0.34183(17) 0.6238(3) 0.0266(5) Uani 1 1 d . .
H13 H 0.3392 0.3272 0.7453 0.032 Uiso 1 1 calc R U
C14 C 0.42767(14) 0.3420(2) 0.4077(3) 0.0396(6) Uani 1 1 d . .
H14 H 0.3843 0.3323 0.3382 0.059 Uiso 1 1 calc R U
H15 H 0.4661 0.2983 0.3682 0.059 Uiso 1 1 calc R U
H16 H 0.4430 0.4124 0.4011 0.059 Uiso 1 1 calc R U
C15 C 0.35964(15) -0.0633(2) -0.2837(3) 0.0386(6) Uani 1 1 d . .
H6 H 0.3641 -0.0018 -0.3427 0.046 Uiso 1 1 calc R U
C16 C 0.29294(14) -0.0963(2) -0.2335(3) 0.0327(5) Uani 1 1 d . .
H7 H 0.2515 -0.0572 -0.2593 0.039 Uiso 1 1 calc R U
C17 C 0.37102(15) 0.5102(2) 0.6940(3) 0.0424(6) Uani 1 1 d . .
H17 H 0.3728 0.4892 0.8107 0.064 Uiso 1 1 calc R U
H18 H 0.3519 0.5787 0.6859 0.064 Uiso 1 1 calc R U
H19 H 0.4195 0.5085 0.6494 0.064 Uiso 1 1 calc R U
C18 C 0.22811(12) 0.32439(17) 0.4451(2) 0.0230(5) Uani 1 1 d . .
H10 H 0.2260 0.3953 0.4321 0.028 Uiso 1 1 calc R U
C19 C 0.17501(12) 0.26368(17) 0.3748(3) 0.0233(5) Uani 1 1 d . .
H11 H 0.1359 0.2924 0.3136 0.028 Uiso 1 1 calc R U
C20 C 0.05242(11) 0.10330(16) 0.3577(2) 0.0201(4) Uani 1 1 d . .
C21 C 0.00277(11) 0.03331(16) 0.2889(2) 0.0199(4) Uani 1 1 d . .
C22 C 0.02437(11) -0.04513(16) 0.1879(2) 0.0204(4) Uani 1 1 d . .
H12 H -0.0102 -0.0901 0.1410 0.025 Uiso 1 1 calc R U

loop_
_atom_site_aniso_label
_atom_site_aniso_U_11
_atom_site_aniso_U_22
_atom_site_aniso_U_33
_atom_site_aniso_U_23
_atom_site_aniso_U_13
_atom_site_aniso_U_12
O1 0.0239(8) 0.0274(9) 0.0259(7) -0.0073(7) 0.0042(6) 0.0030(6)
O2 0.0257(8) 0.0383(10) 0.0311(8) -0.0008(7) 0.0030(7) -0.0005(7)
O3 0.0280(8) 0.0203(8) 0.0276(7) -0.0016(6) 0.0042(6) -0.0023(6)
O4 0.0325(9) 0.0249(9) 0.0408(9) -0.0040(7) 0.0005(7) -0.0034(7)
O5 0.0234(8) 0.0249(9) 0.0307(8) -0.0078(7) 0.0050(7) 0.0008(6)
O6 0.0256(8) 0.0261(9) 0.0275(7) -0.0030(7) 0.0053(6) 0.0033(7)
O7 0.0236(8) 0.0281(9) 0.0352(8) -0.0043(7) 0.0010(7) -0.0033(7)
N1 0.0259(10) 0.0240(10) 0.0248(8) 0.0001(8) 0.0029(7) 0.0012(8)
N2 0.0236(9) 0.0203(9) 0.0210(8) 0.0030(7) 0.0026(7) 0.0019(7)
C1 0.0298(14) 0.0531(18) 0.0433(13) -0.0108(13) 0.0073(11) -0.0052(12)
C2 0.0297(13) 0.0471(17) 0.0417(13) -0.0101(13) 0.0009(11) 0.0066(12)
C3 0.0354(13) 0.0335(14) 0.0346(11) -0.0033(11) 0.0034(10) 0.0062(11)
C4 0.0285(12) 0.0289(13) 0.0278(10) -0.0082(9) 0.0044(9) 0.0019(10)
C5 0.0305(12) 0.0249(12) 0.0308(11) -0.0074(10) 0.0063(9) 0.0019(10)
C6 0.0251(11) 0.0192(11) 0.0199(9) 0.0040(8) 0.0043(8) 0.0024(9)
C7 0.0258(10) 0.0167(10) 0.0192(9) 0.0032(8) 0.0029(8) 0.0012(8)
C8 0.0242(10) 0.0182(11) 0.0197(8) 0.0030(8) 0.0022(8) 0.0009(8)
C9 0.0224(10) 0.0196(11) 0.0196(8) 0.0015(8) 0.0017(8) -0.0005(8)
C10 0.0229(10) 0.0214(11) 0.0205(9) -0.0020(8) 0.0051(8) -0.0015(8)
C11 0.0264(11) 0.0199(11) 0.0244(9) 0.0008(9) 0.0038(8) 0.0007(9)
C12 0.0240(11) 0.0243(12) 0.0204(9) -0.0019(8) 0.0053(8) -0.0004(9)
C13 0.0263(11) 0.0261(12) 0.0274(10) -0.0016(9) 0.0037(9) 0.0005(9)
C14 0.0321(13) 0.0524(18) 0.0348(12) -0.0026(12) 0.0092(10) -0.0043(12)
C15 0.0434(15) 0.0378(15) 0.0349(12) -0.0010(11) 0.0060(11) -0.0035(12)
C16 0.0349(13) 0.0335(14) 0.0297(11) -0.0042(10) 0.0010(10) 0.0060(11)
C17 0.0465(16) 0.0310(15) 0.0497(14) -0.0116(12) 0.0004(13) -0.0092(12)
C18 0.0267(11) 0.0185(11) 0.0239(9) 0.0002(8) 0.0047(8) 0.0002(9)
C19 0.0246(11) 0.0207(11) 0.0246(10) 0.0024(9) 0.0029(8) 0.0034(9)
C20 0.0267(11) 0.0158(10) 0.0179(8) 0.0025(8) 0.0018(8) 0.0019(8)
C21 0.0202(10) 0.0205(11) 0.0193(8) 0.0028(8) 0.0026(8) 0.0010(8)
C22 0.0254(10) 0.0173(10) 0.0187(8) 0.0029(8) 0.0015(8) -0.0003(8)

loop_
_atom_type_symbol
_atom_type_description
_atom_type_scat_dispersion_real
_atom_type_scat_dispersion_imag
_atom_type_scat_source
C C 0.0033 0.0016 'International Tables Vol C Tables 4.2.6.8 and 6.1.1.4'
H H 0.0000 0.0000 'International Tables Vol C Tables 4.2.6.8 and 6.1.1.4'
N N 0.0061 0.0033 'International Tables Vol C Tables 4.2.6.8 and 6.1.1.4'
O O 0.0106 0.0060 'International Tables Vol C Tables 4.2.6.8 and 6.1.1.4'

loop_
_geom_angle_atom_site_label_1
_geom_angle_atom_site_label_2
_geom_angle_atom_site_label_3
_geom_angle
C6 O1 C5 116.21(16)
C13 O2 C14 114.36(18)
C13 O4 C17 113.83(19)
C20 O5 H20 109.5
C11 N1 C12 117.07(19)
O7 N2 O6 122.69(17)
O7 N2 C21 118.59(16)
O6 N2 C21 118.72(17)
C2 C1 C15 120.4(2)
C2 C1 H1 119.8
C15 C1 H1 119.8
C1 C2 C3 119.8(2)
C1 C2 H2 120.1
C3 C2 H2 120.1
C4 C3 C2 120.6(3)
C4 C3 H3 119.7
C2 C3 H3 119.7
C16 C4 C3 119.1(2)
C16 C4 C5 120.2(2)
C3 C4 C5 120.7(2)
O1 C5 C4 107.70(18)
O1 C5 H4 110.2
C4 C5 H4 110.2
O1 C5 H5 110.2
C4 C5 H5 110.2
H4 C5 H5 108.5
O3 C6 O1 123.75(19)
O3 C6 C7 123.89(19)
O1 C6 C7 112.32(18)
C22 C7 C8 119.52(19)
C22 C7 C6 118.01(19)
C8 C7 C6 122.38(19)
C9 C8 C7 121.14(19)
C9 C8 H8 119.4
C7 C8 H8 119.4
C8 C9 C20 120.17(19)
C8 C9 C10 120.18(18)
C20 C9 C10 119.66(18)
C19 C10 C11 117.3(2)
C19 C10 C9 122.59(19)
C11 C10 C9 120.14(19)
N1 C11 C10 124.7(2)
N1 C11 H9 117.6
C10 C11 H9 117.6
N1 C12 C18 122.8(2)
N1 C12 C13 114.71(19)
C18 C12 C13 122.4(2)
O4 C13 O2 113.04(18)
O4 C13 C12 107.67(18)
O2 C13 C12 113.51(18)
O4 C13 H13 107.4
O2 C13 H13 107.4
C12 C13 H13 107.4
O2 C14 H14 109.5
O2 C14 H15 109.5
H14 C14 H15 109.5
O2 C14 H16 109.5
H14 C14 H16 109.5
H15 C14 H16 109.5
C16 C15 C1 119.1(3)
C16 C15 H6 120.5
C1 C15 H6 120.5
C4 C16 C15 121.0(2)
C4 C16 H7 119.5
C15 C16 H7 119.5
O4 C17 H17 109.5
O4 C17 H18 109.5
H17 C17 H18 109.5
O4 C17 H19 109.5
H17 C17 H19 109.5
H18 C17 H19 109.5
C19 C18 C12 119.2(2)
C19 C18 H10 120.4
C12 C18 H10 120.4
C18 C19 C10 118.9(2)
C18 C19 H11 120.6
C10 C19 H11 120.6
O5 C20 C9 117.31(19)
O5 C20 C21 125.03(19)
C9 C20 C21 117.63(18)
C22 C21 C20 121.89(19)
C22 C21 N2 117.31(18)
C20 C21 N2 120.77(18)
C7 C22 C21 119.62(19)
C7 C22 H12 120.2
C21 C22 H12 120.2

loop_
_geom_bond_atom_site_label_1
_geom_bond_atom_site_label_2
_geom_bond_distance
O1 C6 1.340(2)
O1 C5 1.462(2)
O2 C13 1.408(3)
O2 C14 1.427(3)
O3 C6 1.212(3)
O4 C13 1.398(3)
O4 C17 1.428(3)
O5 C20 1.329(2)
O5 H20 0.8400
O6 N2 1.236(2)
O7 N2 1.228(2)
N1 C11 1.334(3)
N1 C12 1.340(3)
N2 C21 1.455(3)
C1 C2 1.375(4)
C1 C15 1.398(4)
C1 H1 0.9500
C2 C3 1.388(3)
C2 H2 0.9500
C3 C4 1.387(3)
C3 H3 0.9500
C4 C16 1.386(3)
C4 C5 1.489(3)
C5 H4 0.9900
C5 H5 0.9900
C6 C7 1.482(3)
C7 C22 1.380(3)
C7 C8 1.409(3)
C8 C9 1.383(3)
C8 H8 0.9500
C9 C20 1.408(3)
C9 C10 1.488(3)
C10 C19 1.392(3)
C10 C11 1.393(3)
C11 H9 0.9500
C12 C18 1.389(3)
C12 C13 1.522(3)
C13 H13 1.0000
C14 H14 0.9800
C14 H15 0.9800
C14 H16 0.9800
C15 C16 1.386(3)
C15 H6 0.9500
C16 H7 0.9500
C17 H17 0.9800
C17 H18 0.9800
C17 H19 0.9800
C18 C19 1.387(3)
C18 H10 0.9500
C19 H11 0.9500
C20 C21 1.416(3)
C21 C22 1.388(3)
C22 H12 0.9500

loop_
_geom_torsion_atom_site_label_1
_geom_torsion_atom_site_label_2
_geom_torsion_atom_site_label_3
_geom_torsion_atom_site_label_4
_geom_torsion
C15 C1 C2 C3 0.3(4)
C1 C2 C3 C4 0.2(4)
C2 C3 C4 C16 -0.3(3)
C2 C3 C4 C5 179.5(2)
C6 O1 C5 C4 152.09(18)
C16 C4 C5 O1 -66.8(3)
C3 C4 C5 O1 113.4(2)
C5 O1 C6 O3 3.9(3)
C5 O1 C6 C7 -173.87(16)
O3 C6 C7 C22 7.5(3)
O1 C6 C7 C22 -174.71(17)
O3 C6 C7 C8 -169.11(19)
O1 C6 C7 C8 8.7(3)
C22 C7 C8 C9 -1.0(3)
C6 C7 C8 C9 175.53(18)
C7 C8 C9 C20 0.6(3)
C7 C8 C9 C10 -179.25(17)
C8 C9 C10 C19 126.7(2)
C20 C9 C10 C19 -53.2(3)
C8 C9 C10 C11 -52.2(3)
C20 C9 C10 C11 128.0(2)
C12 N1 C11 C10 -0.1(3)
C19 C10 C11 N1 1.2(3)
C9 C10 C11 N1 -179.85(18)
C11 N1 C12 C18 -1.4(3)
C11 N1 C12 C13 176.69(17)
C17 O4 C13 O2 -60.6(2)
C17 O4 C13 C12 173.17(18)
C14 O2 C13 O4 -56.7(3)
C14 O2 C13 C12 66.3(3)
N1 C12 C13 O4 -176.34(17)
C18 C12 C13 O4 1.7(3)
N1 C12 C13 O2 57.8(2)
C18 C12 C13 O2 -124.2(2)
C2 C1 C15 C16 -0.6(4)
C3 C4 C16 C15 0.0(3)
C5 C4 C16 C15 -179.9(2)
C1 C15 C16 C4 0.5(4)
N1 C12 C18 C19 1.6(3)
C13 C12 C18 C19 -176.35(18)
C12 C18 C19 C10 -0.3(3)
C11 C10 C19 C18 -1.0(3)
C9 C10 C19 C18 -179.88(17)
C8 C9 C20 O5 178.92(17)
C10 C9 C20 O5 -1.2(3)
C8 C9 C20 C21 0.8(3)
C10 C9 C20 C21 -179.33(17)
O5 C20 C21 C22 -179.86(18)
C9 C20 C21 C22 -1.9(3)
O5 C20 C21 N2 1.9(3)
C9 C20 C21 N2 179.87(17)
O7 N2 C21 C22 -3.0(3)
O6 N2 C21 C22 177.25(16)
O7 N2 C21 C20 175.35(17)
O6 N2 C21 C20 -4.4(3)
C8 C7 C22 C21 -0.1(3)
C6 C7 C22 C21 -176.76(17)
C20 C21 C22 C7 1.5(3)
N2 C21 C22 C7 179.83(17)
